data_7027339
loop_
_publ_author_name
'Masters, Vanessa M.'
'Bernhardt, Paul V.'
'Gahan, Lawrence R.'
'Moubaraki, Boujemaa'
'Murray, Keith S.'
'Berry, Kevin J.'

_publ_section_title
;
 Nickel complexes with tris(2-aminoethyl)amine (tren):
 [Ni3(tren)4(H2O)2][Cr(ox)3]2&#x00B7;6H2O (ox&#x2005;=&#x2005;oxalate),
 {[Ni2(tren)3][ClO4]4&#x00B7;H2O}n, and
 [Ni2(tren)2(aepd)][ClO4]4&#x00B7;2H2O
 (aepd&#x2005;=&#x2005;N-(2-aminoethyl)pyrrolidine-3,4-diamine).
 Synthesis, structure and magnetism&#x200A;&#x2020;
;
_journal_issue 14
_journal_name_full 'Journal of the Chemical Society, Dalton Transactions'
_journal_page_first 2323
_journal_paper_doi 10.1039/a901659g
_journal_year 1999
_chemical_formula_sum 'C36 H88 Cr2 N16 Ni3 O32'
_chemical_formula_weight 1537.35
_chemical_name_systematic
; 
 ? 
;
_space_group_IT_number 14
_symmetry_cell_setting monoclinic
_symmetry_space_group_name_Hall '-P 2yn'
_symmetry_space_group_name_H-M 'P 1 21/n 1'
_atom_sites_solution_hydrogens geom
_atom_sites_solution_primary Patterson
_atom_sites_solution_secondary difmap
_audit_creation_method SHELXL
_cell_angle_alpha 90.00
_cell_angle_beta 96.619(7)
_cell_angle_gamma 90.00
_cell_formula_units_Z 2
_cell_length_a 9.0430(10)
_cell_length_b 24.151(3)
_cell_length_c 15.318(2)
_cell_measurement_reflns_used 25
_cell_measurement_temperature 293(2)
_cell_measurement_theta_max 12
_cell_measurement_theta_min 10
_cell_volume 3323.1(7)
_computing_cell_refinement CAD4
_computing_data_collection CAD4
_computing_data_reduction XTAL3.2
_computing_molecular_graphics PLATON
_computing_structure_refinement 'SHELXL-93 (Sheldrick, 1993)'
_computing_structure_solution 'SHELXS-86 (Sheldrick, 1990)'
_diffrn_ambient_temperature 293(2)
_diffrn_measurement_device 'Enraf Nonius CAD4'
_diffrn_measurement_method 'omega-2theta scans'
_diffrn_radiation_monochromator graphite
_diffrn_radiation_source 'fine-focus sealed tube'
_diffrn_radiation_type MoK\a
_diffrn_radiation_wavelength 0.71073
_diffrn_reflns_av_R_equivalents 0.0868
_diffrn_reflns_av_sigmaI/netI 0.1541
_diffrn_reflns_limit_h_max 10
_diffrn_reflns_limit_h_min 0
_diffrn_reflns_limit_k_max 28
_diffrn_reflns_limit_k_min 0
_diffrn_reflns_limit_l_max 18
_diffrn_reflns_limit_l_min -18
_diffrn_reflns_number 6220
_diffrn_reflns_theta_max 24.98
_diffrn_reflns_theta_min 1.58
_diffrn_standards_interval_count 250
_diffrn_standards_number 3
_exptl_absorpt_coefficient_mu 1.245
_exptl_absorpt_correction_T_max 1.00
_exptl_absorpt_correction_T_min 0.85
_exptl_absorpt_correction_type empirical
_exptl_crystal_density_diffrn 1.536
_exptl_crystal_description prism
_exptl_crystal_F_000 1608
_exptl_crystal_size_max 0.5
_exptl_crystal_size_mid 0.17
_exptl_crystal_size_min 0.10
_refine_diff_density_max 0.952
_refine_diff_density_min -0.549
_refine_diff_density_rms 0.139
_refine_ls_extinction_method none
_refine_ls_goodness_of_fit_all 1.005
_refine_ls_goodness_of_fit_obs 1.160
_refine_ls_matrix_type full
_refine_ls_number_parameters 411
_refine_ls_number_reflns 5829
_refine_ls_number_restraints 0
_refine_ls_restrained_S_all 1.005
_refine_ls_restrained_S_obs 1.160
_refine_ls_R_factor_all 0.2008
_refine_ls_R_factor_obs 0.0775
_refine_ls_shift/esd_max -0.057
_refine_ls_shift/esd_mean 0.002
_refine_ls_structure_factor_coef Fsqd
_refine_ls_weighting_details 'w=1/[\s^2^(Fo^2^)+(0.1433P)^2^+0.0000P] where P=(Fo^2^+2Fc^2^)/3'
_refine_ls_weighting_scheme calc
_refine_ls_wR_factor_all 0.2746
_refine_ls_wR_factor_obs 0.2013
_reflns_number_observed 2493
_reflns_number_total 5829
_reflns_observed_criterion >2sigma(I)
_cod_data_source_file 901659gsup1.cif
_cod_data_source_block 1111lg22
_cod_depositor_comments
;
The following automatic conversions were performed:

'_refine_ls_weighting_scheme' value 'calc
w=1/[\s^2^(Fo^2^)+(0.1433P)^2^+0.0000P] where P=(Fo^2^+2Fc^2^)/3' was
changed to 'calc'. New tag '_refine_ls_weighting_details' was
created. The value of the new tag was set to
'w=1/[\s^2^(Fo^2^)+(0.1433P)^2^+0.0000P] where P=(Fo^2^+2Fc^2^)/3'.

Automatic conversion script
Id: cif_fix_values 3143 2015-03-26 13:38:13Z robertas 
;
_cod_original_sg_symbol_H-M P2(1)/n
_cod_database_code 7027339

loop_
_symmetry_equiv_pos_as_xyz
'x, y, z'
'-x+1/2, y+1/2, -z+1/2'
'-x, -y, -z'
'x-1/2, -y-1/2, z-1/2'

loop_
_atom_site_aniso_label
_atom_site_aniso_U_11
_atom_site_aniso_U_22
_atom_site_aniso_U_33
_atom_site_aniso_U_23
_atom_site_aniso_U_13
_atom_site_aniso_U_12
Cr1 0.0448(11) 0.0338(10) 0.0412(10) 0.0018(8) 0.0015(8) -0.0001(8)
O1 0.052(5) 0.057(5) 0.044(5) 0.000(4) 0.003(4) -0.019(4)
O2 0.049(5) 0.059(5) 0.051(5) -0.002(4) 0.015(4) -0.009(4)
O3 0.066(5) 0.033(4) 0.046(4) 0.005(3) 0.017(4) 0.003(4)
O4 0.060(5) 0.034(4) 0.054(5) 0.005(4) 0.013(4) 0.008(4)
O5 0.060(5) 0.036(4) 0.051(5) 0.010(4) -0.013(4) 0.002(4)
O6 0.047(5) 0.036(4) 0.046(4) -0.002(3) -0.012(4) 0.005(4)
O7 0.112(9) 0.123(9) 0.048(6) -0.018(6) 0.006(6) -0.047(7)
O8 0.100(8) 0.116(8) 0.041(5) -0.006(5) 0.022(5) -0.021(7)
O9 0.083(7) 0.062(6) 0.074(6) 0.029(5) 0.031(5) 0.007(5)
O10 0.068(6) 0.044(5) 0.116(8) 0.026(5) 0.014(6) 0.018(5)
O11 0.091(7) 0.041(5) 0.077(6) -0.005(5) -0.007(5) 0.020(5)
O12 0.075(6) 0.049(5) 0.061(5) -0.016(4) -0.014(5) 0.004(4)
C1 0.061(9) 0.050(7) 0.052(8) 0.001(6) 0.006(7) 0.004(7)
C2 0.055(7) 0.050(7) 0.050(7) -0.004(6) 0.005(6) -0.009(6)
C3 0.043(7) 0.038(6) 0.043(6) 0.012(5) 0.006(5) -0.003(5)
C4 0.043(7) 0.033(6) 0.064(8) -0.001(6) -0.015(6) 0.011(5)
C5 0.057(8) 0.049(7) 0.047(7) 0.010(6) 0.001(6) 0.009(6)
C6 0.057(8) 0.039(6) 0.033(6) 0.000(5) 0.010(5) -0.003(6)
Ni1 0.0312(10) 0.0242(9) 0.0382(10) -0.0021(8) 0.0039(8) 0.0024(8)
N11 0.038(5) 0.025(4) 0.045(5) -0.004(4) 0.004(4) 0.001(4)
N12 0.032(5) 0.027(4) 0.045(5) -0.005(4) 0.000(4) -0.002(4)
N13 0.030(5) 0.036(5) 0.043(5) -0.003(4) 0.003(4) 0.002(4)
N14 0.058(7) 0.052(6) 0.053(6) -0.009(5) 0.018(5) 0.004(5)
C11 0.066(8) 0.057(7) 0.037(6) 0.013(5) 0.026(6) 0.017(6)
C12 0.058(8) 0.041(6) 0.066(8) 0.011(6) 0.026(6) 0.015(6)
C13 0.057(8) 0.042(6) 0.046(6) -0.018(5) 0.016(6) 0.008(6)
C14 0.092(10) 0.036(6) 0.061(8) -0.006(6) 0.039(7) 0.019(6)
C15 0.046(8) 0.084(9) 0.050(7) -0.012(7) 0.013(6) 0.000(7)
C16 0.016(6) 0.069(8) 0.065(8) 0.002(6) 0.003(5) 0.002(5)
Ni2 0.0529(10) 0.0327(7) 0.0380(8) -0.0034(6) 0.0088(6) 0.0039(7)
N21 0.067(8) 0.052(6) 0.074(7) 0.011(5) 0.021(6) 0.004(6)
N22 0.092(9) 0.034(5) 0.054(6) 0.001(5) 0.012(6) 0.004(5)
N23 0.071(7) 0.042(5) 0.038(5) -0.009(4) 0.021(5) 0.004(5)
O13 0.072(7) 0.115(8) 0.062(6) -0.001(5) 0.015(5) -0.013(6)
N24 0.078(8) 0.074(8) 0.053(6) -0.006(6) 0.002(6) -0.004(6)
C21 0.081(10) 0.049(7) 0.071(9) -0.028(7) 0.004(8) 0.005(7)
C22 0.104(12) 0.042(7) 0.079(10) -0.003(7) 0.007(9) 0.011(8)
C23 0.095(12) 0.074(10) 0.050(8) -0.002(7) 0.020(8) 0.006(8)
C24 0.119(13) 0.059(9) 0.055(8) 0.008(7) 0.025(8) -0.001(9)
C25 0.071(10) 0.078(10) 0.074(10) -0.013(8) 0.026(8) 0.023(8)
C26 0.053(9) 0.094(11) 0.098(12) -0.033(10) -0.004(9) 0.001(8)
O14 0.079(6) 0.042(5) 0.082(6) -0.011(4) -0.007(5) -0.004(5)

loop_
_atom_site_label
_atom_site_type_symbol
_atom_site_fract_x
_atom_site_fract_y
_atom_site_fract_z
_atom_site_U_iso_or_equiv
_atom_site_thermal_displace_type
_atom_site_occupancy
_atom_site_calc_flag
_atom_site_refinement_flags
Cr1 Cr -0.4507(2) 0.15796(7) 0.82594(11) 0.0402(5) Uani 1 d .
O1 O -0.2992(9) 0.1849(3) 0.9186(5) 0.051(2) Uani 1 d .
O2 O -0.5670(8) 0.1482(3) 0.9261(5) 0.052(2) Uani 1 d .
O3 O -0.3185(9) 0.1779(3) 0.7369(5) 0.048(2) Uani 1 d .
O4 O -0.5279(9) 0.2339(3) 0.8033(5) 0.049(2) Uani 1 d .
O5 O -0.3744(9) 0.0820(3) 0.8324(5) 0.051(2) Uani 1 d .
O6 O -0.6016(8) 0.1248(3) 0.7382(5) 0.044(2) Uani 1 d .
O7 O -0.2719(13) 0.2051(5) 1.0614(6) 0.094(4) Uani 1 d .
O8 O -0.5448(12) 0.1555(5) 1.0713(5) 0.084(3) Uani 1 d .
O9 O -0.2375(11) 0.2514(4) 0.6734(6) 0.072(3) Uani 1 d .
O10 O -0.4793(10) 0.3082(3) 0.7257(7) 0.076(3) Uani 1 d .
O11 O -0.4022(10) 0.0008(3) 0.7604(6) 0.071(3) Uani 1 d .
O12 O -0.6515(10) 0.0472(3) 0.6639(5) 0.063(2) Uani 1 d .
C1 C -0.3412(14) 0.1868(5) 0.9946(8) 0.054(3) Uani 1 d .
C2 C -0.5002(15) 0.1619(5) 1.0007(9) 0.052(3) Uani 1 d .
C3 C -0.3249(12) 0.2287(4) 0.7157(7) 0.041(3) Uani 1 d .
C4 C -0.4547(13) 0.2606(5) 0.7503(8) 0.048(3) Uani 1 d .
C5 C -0.4373(14) 0.0491(5) 0.7737(8) 0.051(3) Uani 1 d .
C6 C -0.5760(13) 0.0747(4) 0.7195(7) 0.043(3) Uani 1 d .
Ni1 Ni 0.0000 0.0000 0.0000 0.0312(5) Uani 1 d S
N11 N 0.0561(9) -0.0770(3) 0.0643(5) 0.036(2) Uani 1 d .
H11C H 0.0194(9) -0.1048(3) 0.0291(5) 0.044 Uiso 1 d R
H11D H 0.1558(9) -0.0806(3) 0.0726(5) 0.044 Uiso 1 d R
N12 N -0.1962(9) -0.0321(3) -0.0679(5) 0.035(2) Uani 1 d .
H12C H -0.1892(9) -0.0692(3) -0.0721(5) 0.042 Uiso 1 d R
H12D H -0.2106(9) -0.0179(3) -0.1225(5) 0.042 Uiso 1 d R
N13 N -0.1356(9) 0.0053(3) 0.1063(5) 0.036(2) Uani 1 d .
N14 N -0.2726(11) 0.1298(4) 0.2284(6) 0.054(3) Uani 1 d .
H14C H -0.3286(11) 0.1420(4) 0.1798(6) 0.064 Uiso 1 d R
H14D H -0.1866(11) 0.1489(4) 0.2332(6) 0.064 Uiso 1 d R
C11 C -0.0542(14) -0.0267(5) 0.1794(7) 0.052(3) Uani 1 d .
H11A H -0.1162(14) -0.0315(5) 0.2265(7) 0.062 Uiso 1 d R
H11B H 0.0333(14) -0.0058(5) 0.2025(7) 0.062 Uiso 1 d R
C12 C -0.0039(14) -0.0818(5) 0.1484(8) 0.054(3) Uani 1 d .
H12A H -0.0886(14) -0.1067(5) 0.1429(8) 0.064 Uiso 1 d R
H12B H 0.0719(14) -0.0972(5) 0.1916(8) 0.064 Uiso 1 d R
C13 C -0.1565(14) 0.0628(4) 0.1324(7) 0.047(3) Uani 1 d .
H13C H -0.2108(14) 0.0825(4) 0.0837(7) 0.057 Uiso 1 d R
H13D H -0.0587(14) 0.0796(4) 0.1435(7) 0.057 Uiso 1 d R
C14 C -0.2351(16) 0.0718(4) 0.2155(8) 0.060(4) Uani 1 d .
H14A H -0.3268(16) 0.0506(4) 0.2090(8) 0.072 Uiso 1 d R
H14B H -0.1733(16) 0.0582(4) 0.2669(8) 0.072 Uiso 1 d R
C15 C -0.2809(13) -0.0233(6) 0.0778(7) 0.059(3) Uani 1 d .
H15A H -0.3578(13) -0.0072(6) 0.1091(7) 0.071 Uiso 1 d R
H15B H -0.2729(13) -0.0623(6) 0.0933(7) 0.071 Uiso 1 d R
C16 C -0.3204(11) -0.0173(5) -0.0187(7) 0.050(3) Uani 1 d .
H16A H -0.4041(11) -0.0415(5) -0.0360(7) 0.060 Uiso 1 d R
H16B H -0.3513(11) 0.0205(5) -0.0326(7) 0.060 Uiso 1 d R
Ni2 Ni -0.3802(2) 0.14895(5) 0.33530(9) 0.0409(4) Uani 1 d .
N21 N -0.3907(12) 0.2344(4) 0.3098(7) 0.063(3) Uani 1 d .
H21C H -0.2981(12) 0.2479(4) 0.3093(7) 0.076 Uiso 1 d R
H21D H -0.4410(12) 0.2400(4) 0.2563(7) 0.076 Uiso 1 d R
N22 N -0.3583(13) 0.0731(4) 0.4041(6) 0.060(3) Uani 1 d .
H22C H -0.3950(13) 0.0452(4) 0.3691(6) 0.072 Uiso 1 d R
H22D H -0.2611(13) 0.0663(4) 0.4203(6) 0.072 Uiso 1 d R
N23 N -0.4985(12) 0.1712(4) 0.4392(6) 0.049(2) Uani 1 d .
O13 O -0.1556(10) 0.1676(4) 0.4050(6) 0.082(3) Uani 1 d .
H13A H -0.1657(10) 0.1793(4) 0.4639(6) 0.099 Uiso 1 d R
H13B H -0.1105(10) 0.1966(4) 0.3745(6) 0.099 Uiso 1 d R
N24 N -0.5905(13) 0.1313(5) 0.2698(7) 0.069(3) Uani 1 d .
H24C H -0.6237(13) 0.1601(5) 0.2358(7) 0.083 Uiso 1 d R
H24D H -0.5868(13) 0.1012(5) 0.2355(7) 0.083 Uiso 1 d R
C21 C -0.4609(16) 0.2295(5) 0.4585(9) 0.067(4) Uani 1 d .
H21A H -0.3614(16) 0.2317(5) 0.4896(9) 0.080 Uiso 1 d R
H21B H -0.5296(16) 0.2446(5) 0.4965(9) 0.080 Uiso 1 d R
C22 C -0.4648(18) 0.2639(5) 0.3762(9) 0.075(4) Uani 1 d .
H22A H -0.5678(18) 0.2709(5) 0.3538(9) 0.090 Uiso 1 d R
H22B H -0.4164(18) 0.2992(5) 0.3895(9) 0.090 Uiso 1 d R
C23 C -0.4468(18) 0.1338(6) 0.5142(8) 0.072(4) Uani 1 d .
H23A H -0.5189(18) 0.1352(6) 0.5564(8) 0.086 Uiso 1 d R
H23B H -0.3520(18) 0.1465(6) 0.5435(8) 0.086 Uiso 1 d R
C24 C -0.4310(19) 0.0758(6) 0.4840(9) 0.077(4) Uani 1 d .
H24A H -0.3767(19) 0.0545(6) 0.5309(9) 0.092 Uiso 1 d R
H24B H -0.5290(19) 0.0594(6) 0.4708(9) 0.092 Uiso 1 d R
C25 C -0.6604(16) 0.1652(6) 0.4100(9) 0.073(4) Uani 1 d .
H25A H -0.7119(16) 0.1536(6) 0.4591(9) 0.088 Uiso 1 d R
H25B H -0.7012(16) 0.2006(6) 0.3892(9) 0.088 Uiso 1 d R
C26 C -0.6912(16) 0.1220(7) 0.3368(10) 0.083(5) Uani 1 d .
H26A H -0.6727(16) 0.0853(7) 0.3612(10) 0.099 Uiso 1 d R
H26B H -0.7940(16) 0.1235(7) 0.3105(10) 0.099 Uiso 1 d R
O14 O -0.8615(10) 0.1532(3) 1.0647(6) 0.069(3) Uani 1 d .
O15A O -0.2933(22) 0.3023(8) 1.1349(13) 0.063(6) Uiso 0.416(13) d P
O15B O -0.0630(25) 0.1819(9) 0.5819(14) 0.069(7) Uiso 0.416(13) d P
O15C O 0.0199(54) 0.2076(19) 0.6240(31) 0.054(20) Uiso 0.17(3) d P
O16A O 0.0659(28) 0.0825(11) 0.5987(16) 0.097(8) Uiso 0.427(10) d P
O16B O 0.0045(35) 0.0573(13) 0.4244(19) 0.119(10) Uiso 0.427(10) d P
O16C O 0.1482(51) -0.0081(19) 0.3758(29) 0.041(17) Uiso 0.15(2) d P

loop_
_atom_type_symbol
_atom_type_description
_atom_type_scat_dispersion_real
_atom_type_scat_dispersion_imag
_atom_type_scat_source
C C 0.0033 0.0016 'International Tables Vol C Tables 4.2.6.8 and 6.1.1.4'
H H 0.0000 0.0000 'International Tables Vol C Tables 4.2.6.8 and 6.1.1.4'
N N 0.0061 0.0033 'International Tables Vol C Tables 4.2.6.8 and 6.1.1.4'
O O 0.0106 0.0060 'International Tables Vol C Tables 4.2.6.8 and 6.1.1.4'
Cr Cr 0.3209 0.6236 'International Tables Vol C Tables 4.2.6.8 and 6.1.1.4'
Ni Ni 0.3393 1.1124 'International Tables Vol C Tables 4.2.6.8 and 6.1.1.4'

loop_
_geom_angle_atom_site_label_1
_geom_angle_atom_site_label_2
_geom_angle_atom_site_label_3
_geom_angle
_geom_angle_site_symmetry_1
_geom_angle_site_symmetry_3
O5 Cr1 O1 93.5(3) . .
O5 Cr1 O6 82.3(3) . .
O1 Cr1 O6 175.1(3) . .
O5 Cr1 O2 93.7(3) . .
O1 Cr1 O2 82.4(3) . .
O6 Cr1 O2 95.3(3) . .
O5 Cr1 O3 91.5(3) . .
O1 Cr1 O3 89.5(3) . .
O6 Cr1 O3 93.2(3) . .
O2 Cr1 O3 170.6(3) . .
O5 Cr1 O4 172.9(3) . .
O1 Cr1 O4 91.2(3) . .
O6 Cr1 O4 93.1(3) . .
O2 Cr1 O4 92.2(3) . .
O3 Cr1 O4 83.2(3) . .
C1 O1 Cr1 114.7(8) . .
C2 O2 Cr1 115.2(8) . .
C3 O3 Cr1 113.6(7) . .
C4 O4 Cr1 112.3(7) . .
C5 O5 Cr1 114.8(7) . .
C6 O6 Cr1 114.2(7) . .
O7 C1 O1 127.2(12) . .
O7 C1 C2 118.4(12) . .
O1 C1 C2 114.4(11) . .
O8 C2 O2 126.7(12) . .
O8 C2 C1 120.3(12) . .
O2 C2 C1 113.0(11) . .
O9 C3 O3 124.2(11) . .
O9 C3 C4 121.8(10) . .
O3 C3 C4 114.1(9) . .
O10 C4 O4 125.5(11) . .
O10 C4 C3 118.8(12) . .
O4 C4 C3 115.8(9) . .
O11 C5 O5 126.8(11) . .
O11 C5 C6 119.8(11) . .
O5 C5 C6 113.3(10) . .
O12 C6 O6 124.8(11) . .
O12 C6 C5 120.6(10) . .
O6 C6 C5 114.6(10) . .
N12 Ni1 N12 180.0 . 3
N12 Ni1 N11 87.2(3) . 3
N12 Ni1 N11 92.8(3) 3 3
N12 Ni1 N11 92.8(3) . .
N12 Ni1 N11 87.2(3) 3 .
N11 Ni1 N11 180.0 3 .
N12 Ni1 N13 97.2(3) . 3
N12 Ni1 N13 82.8(3) 3 3
N11 Ni1 N13 80.1(3) 3 3
N11 Ni1 N13 99.9(3) . 3
N12 Ni1 N13 82.8(3) . .
N12 Ni1 N13 97.2(3) 3 .
N11 Ni1 N13 99.9(3) 3 .
N11 Ni1 N13 80.1(3) . .
N13 Ni1 N13 180.0 3 .
C12 N11 Ni1 112.5(6) . .
C16 N12 Ni1 107.9(6) . .
C13 N13 C11 110.9(8) . .
C13 N13 C15 112.3(9) . .
C11 N13 C15 108.7(9) . .
C13 N13 Ni1 111.5(6) . .
C11 N13 Ni1 105.3(6) . .
C15 N13 Ni1 107.9(6) . .
C14 N14 Ni2 117.6(7) . .
N13 C11 C12 111.4(9) . .
N11 C12 C11 111.5(9) . .
N13 C13 C14 116.5(9) . .
N14 C14 C13 112.6(9) . .
C16 C15 N13 110.1(10) . .
N12 C16 C15 112.1(9) . .
N14 Ni2 N23 176.6(4) . .
N14 Ni2 N24 93.4(4) . .
N23 Ni2 N24 84.3(4) . .
N14 Ni2 N21 95.1(4) . .
N23 Ni2 N21 82.7(4) . .
N24 Ni2 N21 95.3(4) . .
N14 Ni2 N22 100.2(4) . .
N23 Ni2 N22 82.5(4) . .
N24 Ni2 N22 95.2(4) . .
N21 Ni2 N22 160.9(4) . .
N14 Ni2 O13 86.4(4) . .
N23 Ni2 O13 95.8(4) . .
N24 Ni2 O13 179.8(3) . .
N21 Ni2 O13 84.8(4) . .
N22 Ni2 O13 84.7(4) . .
C22 N21 Ni2 111.3(8) . .
C24 N22 Ni2 110.8(8) . .
C21 N23 C25 110.6(10) . .
C21 N23 C23 112.3(10) . .
C25 N23 C23 112.4(10) . .
C21 N23 Ni2 105.9(7) . .
C25 N23 Ni2 108.6(7) . .
C23 N23 Ni2 106.7(7) . .
C26 N24 Ni2 107.5(8) . .
N23 C21 C22 112.1(10) . .
N21 C22 C21 110.2(10) . .
C24 C23 N23 111.3(10) . .
N22 C24 C23 111.9(11) . .
N23 C25 C26 112.1(10) . .
N24 C26 C25 109.5(12) . .
O15B O15C O15A 125.0(39) . 4_665

loop_
_geom_bond_atom_site_label_1
_geom_bond_atom_site_label_2
_geom_bond_distance
_geom_bond_site_symmetry_2
Cr1 O5 1.959(7) .
Cr1 O1 1.966(7) .
Cr1 O6 1.971(7) .
Cr1 O2 1.972(8) .
Cr1 O3 1.975(7) .
Cr1 O4 1.980(7) .
O1 C1 1.267(14) .
O2 C2 1.273(14) .
O3 C3 1.268(12) .
O4 C4 1.280(14) .
O5 C5 1.283(14) .
O6 C6 1.272(12) .
O7 C1 1.220(14) .
O8 C2 1.208(14) .
O9 C3 1.209(12) .
O10 C4 1.221(13) .
O11 C5 1.231(13) .
O12 C6 1.224(12) .
C1 C2 1.57(2) .
C3 C4 1.55(2) .
C5 C6 1.55(2) .
Ni1 N12 2.099(7) .
Ni1 N12 2.099(7) 3
Ni1 N11 2.139(8) 3
Ni1 N11 2.139(8) .
Ni1 N13 2.152(8) 3
Ni1 N13 2.152(8) .
N11 C12 1.458(13) .
N12 C16 1.468(13) .
N13 C13 1.462(12) .
N13 C11 1.485(13) .
N13 C15 1.505(14) .
N14 C14 1.459(13) .
N14 Ni2 2.052(9) .
C11 C12 1.501(15) .
C13 C14 1.543(14) .
C15 C16 1.487(15) .
Ni2 N23 2.088(9) .
Ni2 N24 2.089(11) .
Ni2 N21 2.100(10) .
Ni2 N22 2.111(9) .
Ni2 O13 2.229(9) .
N21 C22 1.47(2) .
N22 C24 1.46(2) .
N23 C21 1.470(14) .
N23 C25 1.49(2) .
N23 C23 1.49(2) .
N24 C26 1.47(2) .
C21 C22 1.51(2) .
C23 C24 1.49(2) .
C25 C26 1.53(2) .
O15A O15C 1.69(5) 4_566
O15B O15C 1.12(5) .
O15C O15A 1.69(5) 4_665
